data_7100782
loop_
_publ_author_name
'Pierangelo Metrangolo'
'Emanuela Guido'
'Rosalba Liantonio'
'Hannes Neukirch'
'Tullio Pilati'
'Giuseppe Resnati'

_publ_section_title
;
Spontaneous resolution in a halogen bonded
supramolecular architecture
;
_journal_name_full 'Chemical Communications'
_journal_paper_doi 10.1039/b417771a
_journal_year 2005
_chemical_absolute_configuration ad
_chemical_formula_moiety '(C10 H16 N2), (C8 F16 I2)'
_chemical_formula_sum 'C18 H16 F16 I2 N2'
_chemical_formula_weight 818.13
_chemical_name_common
;
N,N,N',N'-tetramethyl-p-phenylenediamine.1,8-
diiodioperfluorooctane
;
_space_group_IT_number 19
_symmetry_cell_setting orthorhombic
_symmetry_space_group_name_Hall 'P 2ac 2ab'
_symmetry_space_group_name_H-M 'P 21 21 21'
_cell_angle_alpha 90.00
_cell_angle_beta 90.00
_cell_angle_gamma 90.00
_cell_formula_units_Z 4
_cell_length_a 6.1995(10)
_cell_length_b 19.159(3)
_cell_length_c 21.862(3)
_cell_measurement_temperature 291(2)
_cell_volume 2596.7(7)
_diffrn_ambient_temperature 291(2)
_exptl_crystal_density_diffrn 2.093
_cod_depositor_comments
;
The following automatic conversions were performed:
'_symmetry_cell_setting' value 'Orthorhombic' changed to 'orthorhombic'
according to '/home/saulius/struct/CIF-dictionaries/cif_core.dic'
dictionary named 'cif_core.dic' version 2.4.1 from
2010-06-29.

'_geom_bond_publ_flag' value 'NO' changed to 'no' according
to '/home/saulius/struct/CIF-dictionaries/cif_core.dic' dictionary named
'cif_core.dic' version 2.4.1 from 2010-06-29 (78 times).

Automatic conversion script
Id: cif_fix_enum 1527 2010-12-29 10:47:43Z saulius 
;
_cod_database_code 7100782

loop_
_symmetry_equiv_pos_as_xyz
'x, y, z'
'-x+1/2, -y, z+1/2'
'x+1/2, -y+1/2, -z'
'-x, y+1/2, -z+1/2'

loop_
_atom_site_label
_atom_site_type_symbol
_atom_site_fract_x
_atom_site_fract_y
_atom_site_fract_z
_atom_site_U_iso_or_equiv
_atom_site_adp_type
_atom_site_occupancy
_atom_site_calc_flag
_atom_site_refinement_flags
_atom_site_disorder_assembly
_atom_site_disorder_group
I1 I 0.44866(7) 1.156889(18) 0.86863(2) 0.06741(13) Uani 1 d D . .
I2 I 1.52665(7) 0.618713(17) 0.845064(18) 0.06227(12) Uani 1 d D . .
C11A C 0.652(2) 1.0693(7) 0.8457(8) 0.071(4) Uani 0.50 d PDU A 1
C12A C 0.720(3) 1.0273(9) 0.9012(8) 0.075(3) Uani 0.50 d PDU A 1
C13A C 0.871(2) 0.9618(7) 0.8848(6) 0.077(3) Uani 0.50 d PDU A 1
C14A C 0.890(2) 0.9088(7) 0.9374(7) 0.083(4) Uani 0.50 d PDU A 1
C15A C 1.071(2) 0.8552(6) 0.9338(6) 0.078(3) Uani 0.50 d PDU A 1
C16A C 1.100(2) 0.8109(7) 0.8746(6) 0.068(3) Uani 0.50 d PDU A 1
C17A C 1.255(4) 0.7459(10) 0.8847(7) 0.060(3) Uani 0.50 d PDU A 1
C18A C 1.302(2) 0.7032(6) 0.8269(7) 0.060(3) Uani 0.50 d PDU A 1
F16A F 1.1133(19) 0.6806(8) 0.8047(7) 0.079(4) Uani 0.50 d PDU A 1
F15A F 1.387(2) 0.7468(8) 0.7855(7) 0.086(4) Uani 0.50 d PDU A 1
F14A F 1.441(4) 0.7685(14) 0.9093(10) 0.072(4) Uani 0.50 d PDU A 1
F13A F 1.156(4) 0.7053(14) 0.9258(8) 0.063(3) Uani 0.50 d PDU A 1
F12A F 0.9064(17) 0.7861(6) 0.8583(6) 0.102(4) Uani 0.50 d PDU A 1
F11A F 1.175(2) 0.8492(6) 0.8279(4) 0.097(3) Uani 0.50 d PDU A 1
F10A F 1.2547(14) 0.8887(5) 0.9438(5) 0.097(3) Uani 0.50 d PDU A 1
F9A F 1.032(3) 0.8137(6) 0.9811(6) 0.113(4) Uani 0.50 d PDU A 1
F8A F 0.6979(15) 0.8779(6) 0.9433(6) 0.128(4) Uani 0.50 d PDU A 1
F7A F 0.923(3) 0.9499(9) 0.9860(7) 0.090(4) Uani 0.50 d PDU A 1
F6A F 1.0685(16) 0.9847(5) 0.8709(5) 0.102(3) Uani 0.50 d PDU A 1
F5A F 0.798(2) 0.9259(6) 0.8352(5) 0.100(3) Uani 0.50 d PDU A 1
F4A F 0.564(3) 1.0236(10) 0.9447(9) 0.128(7) Uani 0.50 d PDU A 1
F3A F 0.876(3) 1.0698(12) 0.9243(11) 0.089(5) Uani 0.50 d PDU A 1
F2A F 0.836(3) 1.0879(9) 0.8186(9) 0.091(5) Uani 0.50 d PDU A 1
F1A F 0.542(2) 1.0258(6) 0.8091(5) 0.090(4) Uani 0.50 d PDU A 1
C18B C 1.351(2) 0.7142(7) 0.8280(8) 0.070(4) Uani 0.50 d PDU A 2
C17B C 1.252(4) 0.7445(10) 0.8864(8) 0.059(3) Uani 0.50 d PDU A 2
C16B C 1.127(2) 0.8151(8) 0.8765(6) 0.067(3) Uani 0.50 d PDU A 2
C15B C 1.024(2) 0.8466(7) 0.9360(6) 0.081(3) Uani 0.50 d PDU A 2
C14B C 0.956(2) 0.9238(7) 0.9410(6) 0.075(3) Uani 0.50 d PDU A 2
C13B C 0.822(2) 0.9519(7) 0.8875(6) 0.073(3) Uani 0.50 d PDU A 2
C12B C 0.717(3) 1.0256(9) 0.9035(8) 0.074(3) Uani 0.50 d PDU A 2
C11B C 0.612(2) 1.0592(7) 0.8491(9) 0.074(4) Uani 0.50 d PDU A 2
F16B F 1.193(2) 0.6987(9) 0.7889(7) 0.098(4) Uani 0.50 d PDU A 2
F15B F 1.482(2) 0.7601(8) 0.8015(7) 0.093(4) Uani 0.50 d PDU A 2
F14B F 1.415(4) 0.7563(14) 0.9247(10) 0.069(4) Uani 0.50 d PDU A 2
F13B F 1.118(4) 0.6972(15) 0.9100(9) 0.080(5) Uani 0.50 d PDU A 2
F12B F 1.2712(15) 0.8629(5) 0.8575(5) 0.084(3) Uani 0.50 d PDU A 2
F11B F 0.9787(18) 0.8077(5) 0.8330(4) 0.077(3) Uani 0.50 d PDU A 2
F10B F 0.8482(13) 0.8069(4) 0.9456(4) 0.081(2) Uani 0.50 d PDU A 2
F9B F 1.1576(18) 0.8365(7) 0.9831(5) 0.095(3) Uani 0.50 d PDU A 2
F8B F 1.1362(15) 0.9616(5) 0.9440(5) 0.106(3) Uani 0.50 d PDU A 2
F7B F 0.843(3) 0.9325(10) 0.9923(7) 0.093(5) Uani 0.50 d PDU A 2
F6B F 0.6630(13) 0.9057(4) 0.8755(6) 0.096(3) Uani 0.50 d PDU A 2
F5B F 0.9472(18) 0.9557(5) 0.8376(4) 0.078(2) Uani 0.50 d PDU A 2
F4B F 0.830(3) 1.0723(13) 0.9372(10) 0.104(6) Uani 0.50 d PDU A 2
F3B F 0.543(3) 1.0062(8) 0.9357(9) 0.079(3) Uani 0.50 d PDU A 2
F2B F 0.765(3) 1.0693(10) 0.8077(9) 0.099(5) Uani 0.50 d PDU A 2
F1B F 0.474(2) 1.0089(8) 0.8314(7) 0.105(5) Uani 0.50 d PDU A 2
C1 C 0.3376(9) 1.3348(3) 0.8728(2) 0.0495(11) Uani 1 d . . .
C2 C 0.4029(11) 1.3612(3) 0.8166(2) 0.0627(16) Uani 1 d . . .
H2 H 0.3404 1.3438 0.7811 0.075 Uiso 1 calc R . .
C3 C 0.5578(11) 1.4126(3) 0.8121(2) 0.0605(14) Uani 1 d . . .
H3 H 0.5991 1.4280 0.7734 0.073 Uiso 1 calc R . .
C4 C 0.6542(9) 1.4422(3) 0.8632(2) 0.0496(12) Uani 1 d . . .
C5 C 0.5860(11) 1.4158(3) 0.9187(2) 0.0645(16) Uani 1 d . . .
H5 H 0.6460 1.4337 0.9544 0.077 Uiso 1 calc R . .
C6 C 0.4339(12) 1.3645(3) 0.9231(2) 0.0692(17) Uani 1 d . . .
H6 H 0.3937 1.3490 0.9618 0.083 Uiso 1 calc R . .
N1 N 0.1895(8) 1.2785(3) 0.8770(3) 0.0603(12) Uani 1 d . . .
N2 N 0.8023(8) 1.4983(2) 0.8580(2) 0.0553(11) Uani 1 d . . .
C7 C 0.0755(15) 1.2723(4) 0.9366(4) 0.093(2) Uani 1 d . . .
H7A H -0.0202 1.2329 0.9354 0.139 Uiso 1 calc R . .
H7B H -0.0062 1.3140 0.9440 0.139 Uiso 1 calc R . .
H7C H 0.1791 1.2660 0.9687 0.139 Uiso 1 calc R . .
C8 C 0.0430(14) 1.2692(4) 0.8248(4) 0.096(2) Uani 1 d . . .
H8A H -0.0505 1.2302 0.8324 0.144 Uiso 1 calc R . .
H8B H 0.1258 1.2606 0.7884 0.144 Uiso 1 calc R . .
H8C H -0.0420 1.3106 0.8194 0.144 Uiso 1 calc R . .
C9 C 0.9263(13) 1.5009(4) 0.8008(3) 0.080(2) Uani 1 d . . .
H9A H 1.0211 1.5405 0.8015 0.120 Uiso 1 calc R . .
H9B H 0.8291 1.5049 0.7668 0.120 Uiso 1 calc R . .
H9C H 1.0097 1.4589 0.7967 0.120 Uiso 1 calc R . .
C10 C 0.9341(13) 1.5120(4) 0.9119(3) 0.085(2) Uani 1 d . . .
H10A H 1.0283 1.5508 0.9039 0.128 Uiso 1 calc R . .
H10B H 1.0186 1.4715 0.9213 0.128 Uiso 1 calc R . .
H10C H 0.8423 1.5230 0.9459 0.128 Uiso 1 calc R . .

loop_
_atom_site_aniso_label
_atom_site_aniso_U_11
_atom_site_aniso_U_22
_atom_site_aniso_U_33
_atom_site_aniso_U_23
_atom_site_aniso_U_13
_atom_site_aniso_U_12
I1 0.0707(3) 0.04701(18) 0.0845(3) -0.00007(17) 0.0019(2) 0.01047(19)
I2 0.0659(2) 0.04896(18) 0.0720(2) 0.00152(16) 0.0008(2) 0.01029(17)
C11A 0.083(8) 0.055(6) 0.074(7) -0.004(6) 0.012(7) 0.004(6)
C12A 0.077(7) 0.069(6) 0.077(7) 0.000(6) 0.001(6) -0.001(6)
C13A 0.079(7) 0.074(7) 0.079(7) 0.005(6) -0.008(6) 0.007(6)
C14A 0.093(7) 0.074(7) 0.082(6) -0.002(6) 0.001(6) -0.004(6)
C15A 0.086(7) 0.057(6) 0.092(6) -0.001(6) 0.009(6) 0.011(6)
C16A 0.071(6) 0.049(6) 0.084(6) 0.001(6) 0.004(6) 0.016(6)
C17A 0.062(6) 0.046(6) 0.072(6) 0.009(6) 0.002(6) 0.003(6)
C18A 0.069(7) 0.047(6) 0.064(7) 0.014(5) 0.003(6) 0.011(6)
F16A 0.065(7) 0.074(7) 0.097(9) -0.017(6) -0.033(6) 0.008(5)
F15A 0.106(10) 0.075(7) 0.078(7) 0.018(6) 0.026(7) 0.012(7)
F14A 0.069(6) 0.058(8) 0.088(12) 0.003(8) -0.012(8) -0.004(5)
F13A 0.075(8) 0.063(9) 0.051(7) 0.006(6) 0.004(6) -0.003(6)
F12A 0.074(6) 0.072(7) 0.159(11) -0.022(7) -0.038(7) 0.010(5)
F11A 0.143(10) 0.074(6) 0.075(6) 0.020(5) 0.002(5) 0.042(7)
F10A 0.085(6) 0.081(5) 0.124(7) -0.028(6) -0.027(5) 0.015(5)
F9A 0.172(13) 0.091(7) 0.077(6) 0.022(6) 0.042(9) 0.024(8)
F8A 0.075(6) 0.126(8) 0.182(10) 0.014(8) 0.028(6) -0.015(6)
F7A 0.114(10) 0.096(9) 0.059(7) -0.019(7) 0.009(6) 0.012(7)
F6A 0.090(7) 0.078(5) 0.138(8) 0.020(6) 0.041(7) 0.004(5)
F5A 0.121(8) 0.099(7) 0.079(6) -0.035(6) -0.040(6) 0.045(6)
F4A 0.138(12) 0.144(14) 0.103(10) 0.067(10) 0.023(9) 0.046(11)
F3A 0.079(7) 0.071(7) 0.115(12) -0.029(7) -0.003(6) 0.006(6)
F2A 0.099(10) 0.057(6) 0.116(11) 0.020(6) 0.044(8) 0.005(5)
F1A 0.136(12) 0.060(7) 0.075(6) -0.017(5) -0.037(7) 0.019(7)
C18B 0.079(8) 0.053(7) 0.077(7) 0.004(6) -0.003(7) 0.015(6)
C17B 0.061(6) 0.047(6) 0.069(6) 0.008(6) 0.002(6) 0.005(6)
C16B 0.069(6) 0.054(6) 0.080(6) 0.002(6) -0.003(6) 0.013(6)
C15B 0.087(7) 0.070(6) 0.085(6) 0.000(6) -0.001(6) 0.016(6)
C14B 0.091(7) 0.064(6) 0.070(6) 0.002(5) 0.005(6) 0.013(6)
C13B 0.084(7) 0.061(6) 0.074(6) 0.011(6) 0.009(6) 0.006(6)
C12B 0.076(7) 0.069(6) 0.077(7) 0.004(6) 0.003(6) -0.003(6)
C11B 0.072(7) 0.070(7) 0.080(7) 0.006(7) 0.005(7) 0.010(6)
F16B 0.108(12) 0.107(11) 0.078(8) -0.013(7) -0.033(8) 0.032(8)
F15B 0.104(11) 0.072(7) 0.103(9) 0.034(6) 0.026(7) 0.017(7)
F14B 0.076(9) 0.067(10) 0.063(8) 0.013(5) -0.017(6) 0.006(6)
F13B 0.094(10) 0.055(6) 0.091(13) 0.003(9) 0.001(8) -0.013(6)
F12B 0.081(6) 0.052(4) 0.120(8) 0.015(5) 0.035(5) -0.002(4)
F11B 0.092(8) 0.075(6) 0.064(5) 0.011(4) -0.013(5) 0.021(5)
F10B 0.085(6) 0.075(5) 0.082(5) 0.018(4) 0.019(4) 0.017(4)
F9B 0.117(9) 0.100(8) 0.069(6) -0.015(6) -0.028(6) 0.028(7)
F8B 0.096(7) 0.090(6) 0.132(8) -0.027(6) -0.029(6) -0.014(5)
F7B 0.128(12) 0.103(10) 0.048(5) 0.015(5) 0.030(7) 0.030(8)
F6B 0.071(5) 0.072(5) 0.145(8) -0.010(6) -0.029(6) -0.001(4)
F5B 0.103(7) 0.076(5) 0.053(4) 0.016(4) 0.029(5) 0.032(5)
F4B 0.127(13) 0.101(9) 0.085(9) -0.036(7) -0.056(10) 0.032(9)
F3B 0.079(6) 0.058(4) 0.100(7) 0.004(4) 0.046(6) 0.001(4)
F2B 0.101(11) 0.111(13) 0.084(7) 0.009(8) 0.032(8) 0.034(8)
F1B 0.091(7) 0.068(7) 0.155(13) -0.028(8) -0.019(9) -0.005(5)
C1 0.055(3) 0.042(3) 0.051(3) -0.002(2) 0.001(2) 0.009(2)
C2 0.085(4) 0.058(3) 0.045(3) -0.002(2) -0.007(3) -0.002(3)
C3 0.078(4) 0.061(3) 0.042(3) 0.001(2) -0.001(3) -0.002(3)
C4 0.056(3) 0.044(3) 0.049(3) 0.001(2) 0.004(2) 0.013(2)
C5 0.085(4) 0.064(3) 0.045(3) -0.009(2) -0.002(3) -0.004(3)
C6 0.097(5) 0.068(3) 0.043(3) 0.004(2) 0.006(3) -0.011(4)
N1 0.059(3) 0.051(2) 0.071(3) 0.000(2) 0.000(2) 0.006(2)
N2 0.059(3) 0.048(2) 0.059(3) -0.002(2) 0.003(2) 0.005(2)
C7 0.097(6) 0.077(4) 0.104(5) 0.002(4) 0.036(5) -0.024(4)
C8 0.080(5) 0.081(5) 0.127(6) 0.018(4) -0.043(5) -0.006(4)
C9 0.081(5) 0.075(4) 0.084(4) 0.002(3) 0.028(4) -0.005(4)
C10 0.079(5) 0.076(4) 0.100(5) 0.001(4) -0.017(4) 0.001(4)

loop_
_geom_bond_atom_site_label_1
_geom_bond_atom_site_label_2
_geom_bond_distance
_geom_bond_site_symmetry_2
_geom_bond_publ_flag
I1 C11A 2.158(11) . no
I1 C11B 2.169(12) . no
I2 C18B 2.160(12) . no
I2 C18A 2.171(10) . no
C11A F2A 1.335(12) . no
C11A F1A 1.343(12) . no
C11A C12A 1.514(12) . no
C12A F4A 1.356(12) . no
C12A F3A 1.362(12) . no
C12A C13A 1.607(12) . no
C13A F6A 1.337(12) . no
C13A F5A 1.360(12) . no
C13A C14A 1.538(13) . no
C14A F8A 1.336(12) . no
C14A F7A 1.339(12) . no
C14A C15A 1.522(13) . no
C15A F9A 1.326(11) . no
C15A F10A 1.328(12) . no
C15A C16A 1.558(12) . no
C16A F12A 1.337(12) . no
C16A F11A 1.341(11) . no
C16A C17A 1.591(12) . no
C17A F13A 1.338(11) . no
C17A F14A 1.343(11) . no
C17A C18A 1.532(12) . no
C18A F16A 1.339(12) . no
C18A F15A 1.339(11) . no
C18B F15B 1.331(12) . no
C18B F16B 1.335(12) . no
C18B C17B 1.530(13) . no
C17B F14B 1.330(11) . no
C17B F13B 1.333(11) . no
C17B C16B 1.575(12) . no
C16B F11B 1.330(11) . no
C16B F12B 1.346(12) . no
C16B C15B 1.571(13) . no
C15B F9B 1.336(11) . no
C15B F10B 1.343(12) . no
C15B C14B 1.542(15) . no
C14B F7B 1.332(11) . no
C14B F8B 1.333(11) . no
C14B C13B 1.533(13) . no
C13B F5B 1.342(11) . no
C13B F6B 1.351(12) . no
C13B C12B 1.593(13) . no
C12B F3B 1.341(12) . no
C12B F4B 1.352(12) . no
C12B C11B 1.503(13) . no
C11B F2B 1.328(12) . no
C11B F1B 1.346(12) . no
C1 C6 1.374(8) . no
C1 C2 1.390(8) . no
C1 N1 1.419(7) . no
C2 C3 1.379(9) . no
C2 H2 0.9300 . no
C3 C4 1.390(8) . no
C3 H3 0.9300 . no
C4 C5 1.380(8) . no
C4 N2 1.418(7) . no
C5 C6 1.366(9) . no
C5 H5 0.9300 . no
C6 H6 0.9300 . no
N1 C8 1.471(9) . no
N1 C7 1.486(9) . no
N2 C10 1.459(9) . no
N2 C9 1.467(8) . no
C7 H7A 0.9600 . no
C7 H7B 0.9600 . no
C7 H7C 0.9600 . no
C8 H8A 0.9600 . no
C8 H8B 0.9600 . no
C8 H8C 0.9600 . no
C9 H9A 0.9600 . no
C9 H9B 0.9600 . no
C9 H9C 0.9600 . no
C10 H10A 0.9600 . no
C10 H10B 0.9600 . no
C10 H10C 0.9600 . no
